data_7130224
loop_
_publ_author_name
'Tanuhadi, Elias'
'Rompel, Annette'

_publ_section_title
;
 Trisubstituted 4f -- and 4d Tungstoantimonates as artificial
 Phosphoesterases for Nerve Agent Degradation
;
_journal_name_full 'Chemical Communications'
_journal_paper_doi 10.1039/D2CC02223K
_journal_year 2022
_chemical_formula_moiety 'C6 H82 K3 Na21 O148 P1 Sb3 W28 Y3, 24.76(O)'
_chemical_formula_sum 'C6 H82 K3 Na21 O148 P Sb3 W28 Y3'
_chemical_formula_weight 8933.55
_space_group_crystal_system trigonal
_space_group_IT_number 160
_space_group_name_Hall 'R 3 -2"'
_space_group_name_H-M_alt 'R 3 m :H'
_atom_sites_solution_primary iterative
_audit_creation_date 2022-06-05
_audit_creation_method
;
Olex2 1.5
(compiled 2022.04.07 svn.rca3783a0 for OlexSys, GUI svn.r6498)
;
_audit_update_record
;
2022-06-05 deposited with the CCDC.	2022-06-13 downloaded from the CCDC.
;
_cell_angle_alpha 90
_cell_angle_beta 90
_cell_angle_gamma 120
_cell_formula_units_Z 3
_cell_length_a 30.5911(6)
_cell_length_b 30.5911(6)
_cell_length_c 14.5883(4)
_cell_measurement_reflns_used 97314
_cell_measurement_temperature 100
_cell_measurement_theta_max 31.39
_cell_measurement_theta_min 2.08
_cell_volume 11822.9(5)
_computing_cell_refinement
;
X-Area Recipe 1.37.0.0 (STOE, 2021)
;
_computing_data_collection
;
X-Area Pilatus3_SV 1.31.175.0 (STOE, 2021)
;
_computing_data_reduction
;
X-Area Integrate 2.5.1.0 (STOE, 2021)
X-Area LANA 2.6.2.0 (STOE, 2021)
;
_computing_molecular_graphics 'Olex2 1.5 (Dolomanov et al., 2009)'
_computing_publication_material 'Olex2 1.5 (Dolomanov et al., 2009)'
_computing_structure_refinement 'SHELXL 2018/3 (Sheldrick, 2015)'
_computing_structure_solution 'olex2.solve 1.5 (Bourhis et al., 2015)'
_diffrn_ambient_temperature 100
_diffrn_detector 'EIGER2 500K'
_diffrn_detector_area_resol_mean 13.33
_diffrn_measured_fraction_theta_full 0.990
_diffrn_measured_fraction_theta_max 0.990
_diffrn_measurement_details
;
 2500 frames, detector distance = 40 mm
;
_diffrn_measurement_device 'Eulerian 4-circle diffractometer'
_diffrn_measurement_device_type 'STOE STADIVARI'
_diffrn_measurement_method 'rotation method, \w scans'
_diffrn_radiation_collimation '1.2 0.6 mm diameter'
_diffrn_radiation_monochromator 'Graded multilayer mirror'
_diffrn_radiation_polarisn_norm 270
_diffrn_radiation_probe x-ray
_diffrn_radiation_type 'Mo K\a'
_diffrn_radiation_wavelength 0.71073
_diffrn_reflns_av_R_equivalents 0.0607
_diffrn_reflns_av_unetI/netI 0.0460
_diffrn_reflns_Laue_measured_fraction_full 0.990
_diffrn_reflns_Laue_measured_fraction_max 0.990
_diffrn_reflns_limit_h_max 35
_diffrn_reflns_limit_h_min -30
_diffrn_reflns_limit_k_max 21
_diffrn_reflns_limit_k_min -35
_diffrn_reflns_limit_l_max 17
_diffrn_reflns_limit_l_min -17
_diffrn_reflns_number 24569
_diffrn_reflns_point_group_measured_fraction_full 0.982
_diffrn_reflns_point_group_measured_fraction_max 0.982
_diffrn_reflns_theta_full 24.713
_diffrn_reflns_theta_max 24.713
_diffrn_reflns_theta_min 2.077
_diffrn_source 'Axo Mo'
_diffrn_source_current 0.830
_diffrn_source_power 0.050
_diffrn_source_type 'Incoatec IuS'
_diffrn_source_voltage 60
_exptl_absorpt_coefficient_mu 22.190
_exptl_absorpt_correction_T_max 0.2668
_exptl_absorpt_correction_T_min 0.2668
_exptl_absorpt_correction_type multi-scan
_exptl_absorpt_process_details
;
STOE LANA, absorption correction by scaling of reflection intensities.
J. Koziskova, F. Hahn, J. Richter, J. Kozisek, "Comparison of different
absorption corrections on the model structure of tetrakis(\m~2~-acetato)-
diaqua-di-copper(II)", Acta Chimica Slovaca, vol. 9, no. 2, 2016, pp. 136 - 140.
Afterwards a spherical absorption correction was performed within STOE LANA.
;
_exptl_crystal_colour 'clear yellow'
_exptl_crystal_density_diffrn 3.764
_exptl_crystal_density_method 'not measured'
_exptl_crystal_description cube
_exptl_crystal_F_000 11841
_exptl_crystal_recrystallization_method 'evaporation from aqueous solution'
_exptl_crystal_size_max 0.18
_exptl_crystal_size_mid 0.18
_exptl_crystal_size_min 0.18
_refine_diff_density_max 2.590
_refine_diff_density_min -3.305
_refine_diff_density_rms 0.312
_refine_ls_abs_structure_details
;
 Flack x determined using 1832 quotients [(I+)-(I-)]/[(I+)+(I-)]
 (Parsons, Flack and Wagner, Acta Cryst. B69 (2013) 249-259).
;
_refine_ls_abs_structure_Flack -0.009(15)
_refine_ls_extinction_coef 0.000051(9)
_refine_ls_extinction_expression Fc^*^=kFc[1+0.001xFc^2^\l^3^/sin(2\q)]^-1/4^
_refine_ls_extinction_method 'SHELXL-2018/3 (Sheldrick 2018)'
_refine_ls_goodness_of_fit_ref 1.017
_refine_ls_hydrogen_treatment undef
_refine_ls_matrix_type full
_refine_ls_number_parameters 384
_refine_ls_number_reflns 4676
_refine_ls_number_restraints 294
_refine_ls_restrained_S_all 0.992
_refine_ls_R_factor_all 0.0539
_refine_ls_R_factor_gt 0.0452
_refine_ls_shift/su_max 0.001
_refine_ls_shift/su_mean 0.000
_refine_ls_structure_factor_coef Fsqd
_refine_ls_weighting_details 'w=1/[\s^2^(Fo^2^)+(0.0896P)^2^] where P=(Fo^2^+2Fc^2^)/3'
_refine_ls_weighting_scheme calc
_refine_ls_wR_factor_gt 0.1115
_refine_ls_wR_factor_ref 0.1171
_reflns_Friedel_coverage 0.977
_reflns_Friedel_fraction_full 0.974
_reflns_Friedel_fraction_max 0.974
_reflns_number_gt 4149
_reflns_number_total 4676
_reflns_threshold_expression 'I > 2\s(I)'
_cod_data_source_file d2cc02223k1.cif
_cod_data_source_block elta800na
_cod_original_cell_volume 11822.9(6)
_cod_original_sg_symbol_H-M 'R 3 m'
_cod_database_code 7130224
_shelx_space_group_comment
;
The symmetry employed for this shelxl refinement is uniquely defined
by the following loop, which should always be used as a source of
symmetry information in preference to the above space-group names.
They are only intended as comments.
;
_shelx_estimated_absorpt_t_max 0.109
_shelx_estimated_absorpt_t_min 0.109
_olex2_refinement_description
;
1. Rigid bond restraints
 All non-hydrogen atoms
 with sigma for 1-2 distances of 0.01 and sigma for 1-3 distances of 0.01
2. Uiso/Uaniso restraints and constraints
All non-hydrogen atoms have similar U: within 2A with sigma of 0.04 and sigma
for terminal atoms of 0.08 within 2A
Uanis(O20) \\sim Ueq: with sigma of 0.01 and sigma for terminal atoms of 0.02
Uanis(O30) = Uanis(Na2)
3. Others
 Sof(Na2)=1-FVAR(1)
 Sof(O30)=FVAR(1)
 Fixed Sof: O27(0.45) O29(0.75) O31(0.75) O47(0.25) O28(0.25) O38(0.25)
 O36(0.25) O41(0.083333) O42(0.083333) O43(0.25)
;
_olex2_submission_special_instructions 'No special instructions were received'

loop_
_space_group_symop_operation_xyz
'x, y, z'
'-y, x-y, z'
'-x+y, -x, z'
'-x+y, y, z'
'x, x-y, z'
'-y, -x, z'
'x+2/3, y+1/3, z+1/3'
'-y+2/3, x-y+1/3, z+1/3'
'-x+y+2/3, -x+1/3, z+1/3'
'-x+y+2/3, y+1/3, z+1/3'
'x+2/3, x-y+1/3, z+1/3'
'-y+2/3, -x+1/3, z+1/3'
'x+1/3, y+2/3, z+2/3'
'-y+1/3, x-y+2/3, z+2/3'
'-x+y+1/3, -x+2/3, z+2/3'
'-x+y+1/3, y+2/3, z+2/3'
'x+1/3, x-y+2/3, z+2/3'
'-y+1/3, -x+2/3, z+2/3'

loop_
_atom_site_label
_atom_site_type_symbol
_atom_site_fract_x
_atom_site_fract_y
_atom_site_fract_z
_atom_site_U_iso_or_equiv
_atom_site_adp_type
_atom_site_occupancy
_atom_site_site_symmetry_order
_atom_site_calc_flag
_atom_site_refinement_flags_posn
_atom_site_refinement_flags_adp
_atom_site_refinement_flags_occupancy
_atom_site_disorder_assembly
_atom_site_disorder_group
W1 W 0.48501(4) 0.62352(5) 0.69607(9) 0.0253(3) Uani 1 1 d . U . . .
W2 W 0.53897(4) 0.58225(5) 0.40095(10) 0.0297(4) Uani 1 1 d . U . . .
W3 W 0.48445(5) 0.63660(5) 0.28181(9) 0.0298(3) Uani 1 1 d . U . . .
W4 W 0.48204(3) 0.51796(3) 0.62182(13) 0.0298(4) Uani 1 2 d S TU P . .
W5 W 0.31307(4) 0.45692(5) 0.47995(10) 0.0279(3) Uani 1 1 d . U . . .
W6 W 0.333333 0.666667 0.4734(2) 0.0294(7) Uani 1 6 d S TU P . .
Sb1 Sb 0.41553(5) 0.58447(5) 0.48857(19) 0.0219(6) Uani 1 2 d S TU P . .
Y8 Y 0.45767(14) 0.72883(7) 0.6172(3) 0.0250(9) Uani 1 2 d S TU P A .
P1 P 0.333333 0.666667 0.7094(15) 0.033(4) Uani 1 6 d S TU P . .
K1 K 0.4701(4) 0.7350(2) 0.3852(6) 0.030(2) Uani 1 2 d S TU P A .
O13 O 0.4381(5) 0.5619(5) 0.596(2) 0.025(4) Uani 1 2 d S TU P . .
O18 O 0.4499(8) 0.6530(7) 0.6612(16) 0.031(4) Uani 1 1 d . U . . .
O22 O 0.5263(7) 0.5581(8) 0.5220(16) 0.029(4) Uani 1 1 d . U . . .
O46 O 0.4315(6) 0.5685(6) 0.257(2) 0.032(6) Uani 1 2 d S TU P . .
O21 O 0.4390(7) 0.6539(7) 0.3156(16) 0.030(4) Uani 1 1 d . U . . .
O6 O 0.2569(8) 0.4018(8) 0.4976(14) 0.030(5) Uani 1 1 d . U . . .
O5 O 0.4996(9) 0.6588(9) 0.1756(15) 0.039(5) Uani 1 1 d . U . . .
O7 O 0.5315(8) 0.6552(8) 0.5946(16) 0.036(4) Uani 1 1 d . U . . .
O8 O 0.4293(5) 0.5707(5) 0.7647(19) 0.027(5) Uani 1 2 d S TU P . .
O9 O 0.5835(8) 0.5673(8) 0.3664(16) 0.038(5) Uani 1 1 d . U . . .
O10 O 0.5304(8) 0.6074(9) 0.2907(17) 0.037(4) Uani 1 1 d . U . . .
O11 O 0.4246(9) 0.4872(9) 0.6973(14) 0.037(5) Uani 1 1 d . U . . .
O12 O 0.4870(12) 0.7435(6) 0.773(2) 0.036(6) Uani 1 2 d S TU P A .
O4 O 0.5386(8) 0.6944(8) 0.3494(17) 0.037(5) Uani 1 1 d . U . . .
O15 O 0.333333 0.666667 0.363(4) 0.038(12) Uani 1 6 d S TU P A .
O1 O 0.5785(7) 0.6483(8) 0.4426(16) 0.033(5) Uani 1 1 d . U . . .
O19 O 0.4936(7) 0.7931(7) 0.4994(14) 0.026(4) Uani 1 1 d . U . . .
O20 O 0.3892(7) 0.5175(7) 0.4288(14) 0.022(4) Uani 1 1 d . U . . .
O17 O 0.4807(6) 0.5193(6) 0.370(2) 0.039(6) Uani 1 2 d S TU P . .
Na1 Na 0.1877(3) 0.3753(6) 0.5989(15) 0.036(4) Uani 1 2 d S TU P . .
O24 O 0.5436(11) 0.7718(6) 0.671(3) 0.036(6) Uani 1 2 d S TU P A .
C1 C 0.5313(18) 0.7657(9) 0.750(3) 0.029(7) Uani 1 2 d S TU P . .
C2 C 0.5763(18) 0.7881(9) 0.818(4) 0.042(11) Uani 1 2 d S TU P A .
O25 O 0.1491(6) 0.2983(13) 0.490(3) 0.061(10) Uani 1 2 d S TU P . .
O27 O 0.3949(13) 0.6974(7) 0.497(3) 0.037(5) Uani 0.9 2 d S TU P A 1
O3 O 0.6754(12) 0.6159(13) 0.6858(18) 0.067(8) Uani 1 1 d . U . . .
O26 O 0.6136(15) 0.5873(16) 0.941(2) 0.092(13) Uani 1 1 d . . . . .
O23 O 0.6087(17) 0.5398(16) 0.749(4) 0.127(18) Uani 1 1 d . . . . .
O29 O 0.6403(19) 0.5820(17) 0.546(3) 0.080(12) Uani 0.75 1 d . U P . .
O30 O 0.6189(17) 0.646(2) 0.709(5) 0.061(10) Uani 0.65(5) 1 d . U P B 1
O14 O 0.3869(12) 0.6934(6) 0.716(3) 0.042(6) Uani 1 2 d S TU P A 1
O31 O 0.6630(12) 0.6554(13) 0.528(3) 0.052(7) Uani 0.75 1 d . U P . .
O47 O 0.544(6) 0.772(3) 0.243(10) 0.13(4) Uiso 0.5 2 d S U P A 1
O2 O 0.5194(8) 0.6581(9) 0.7832(15) 0.034(5) Uani 1 1 d . U . . .
O33 O 0.5121(6) 0.4879(6) 0.661(3) 0.042(7) Uani 1 2 d S TU P . .
O16 O 0.6878(12) 0.7341(14) 0.487(3) 0.082(11) Uani 1 1 d . . . . .
O32 O 0.3636(9) 0.6364(9) 0.230(4) 0.079(13) Uiso 1 2 d S . P . .
Na2 Na 0.6211(18) 0.649(2) 0.652(5) 0.061(10) Uani 0.35(5) 1 d . U P B 2
O28 O 0.580(3) 0.7898(15) 0.252(5) 0.045(17) Uiso 0.5 2 d S U P C 2
O34 O 0.504(4) 0.752(2) 0.064(7) 0.21(4) Uiso 1 2 d S . P . .
O39 O 0.460(2) 0.540(2) 0.932(9) 0.10(6) Uiso 0.46(17) 2 d S . . . .
O37 O 0.3886(19) 0.6114(19) 0.092(7) 0.08(4) Uiso 0.48(14) 2 d S . . . .
O38 O 0.481(3) 0.681(3) 0.962(5) 0.020(16) Uiso 0.25 1 d . . P . .
O40 O 0.542(3) 0.585(3) 0.000(5) 0.20(3) Uiso 1 1 d . U . D 1
O35 O 0.516(3) 0.612(3) -0.001(6) 0.23(3) Uiso 1 1 d . U . E 2
O36 O 0.3809(18) 0.6191(18) 0.866(7) 0.08(2) Uiso 0.5 2 d S U P F 1
O41 O 0.333333 0.666667 1.13(2) 0.20(10) Uiso 0.5 6 d S U P G 1
O42 O 0.333333 0.666667 1.01(2) 0.19(9) Uiso 0.5 6 d S U P H 2
O43 O 0.3814(14) 0.6186(14) 0.787(5) 0.051(18) Uiso 0.5 2 d S U P I 2

loop_
_atom_site_aniso_label
_atom_site_aniso_U_11
_atom_site_aniso_U_22
_atom_site_aniso_U_33
_atom_site_aniso_U_23
_atom_site_aniso_U_13
_atom_site_aniso_U_12
W1 0.0205(6) 0.0211(6) 0.0367(7) -0.0018(5) -0.0044(5) 0.0123(5)
W2 0.0188(6) 0.0208(6) 0.0509(8) -0.0007(6) 0.0044(6) 0.0111(5)
W3 0.0272(7) 0.0251(7) 0.0358(8) 0.0034(6) 0.0036(6) 0.0121(6)
W4 0.0261(7) 0.0261(7) 0.0458(11) 0.0005(4) -0.0005(4) 0.0195(8)
W5 0.0170(6) 0.0220(6) 0.0438(8) 0.0022(6) 0.0001(5) 0.0091(5)
W6 0.0280(10) 0.0280(10) 0.0320(17) 0.000 0.000 0.0140(5)
Sb1 0.0175(10) 0.0175(10) 0.0328(16) 0.0002(6) -0.0002(6) 0.0103(11)
Y8 0.0167(19) 0.0151(13) 0.044(2) -0.0019(9) -0.0037(18) 0.0083(10)
P1 0.031(6) 0.031(6) 0.037(12) 0.000 0.000 0.016(3)
K1 0.049(6) 0.024(3) 0.027(5) 0.000(2) -0.001(4) 0.024(3)
O13 0.022(8) 0.022(8) 0.035(10) 0.002(4) -0.002(4) 0.013(8)
O18 0.023(9) 0.019(8) 0.054(13) 0.004(7) -0.003(8) 0.012(8)
O22 0.019(9) 0.026(10) 0.052(9) -0.002(7) -0.003(7) 0.018(8)
O46 0.032(7) 0.032(7) 0.028(16) -0.004(6) 0.004(6) 0.012(9)
O21 0.018(9) 0.023(9) 0.044(10) 0.002(8) -0.003(8) 0.008(8)
O6 0.027(10) 0.029(10) 0.032(12) -0.002(9) -0.001(8) 0.012(7)
O5 0.053(15) 0.040(12) 0.027(9) 0.014(9) 0.011(9) 0.025(11)
O7 0.030(10) 0.023(10) 0.052(11) -0.013(9) -0.001(8) 0.010(8)
O8 0.035(8) 0.035(8) 0.019(11) 0.008(5) -0.008(5) 0.022(9)
O9 0.035(10) 0.041(12) 0.042(12) 0.004(10) 0.009(9) 0.022(10)
O10 0.031(10) 0.038(11) 0.046(10) 0.002(8) 0.011(9) 0.020(9)
O11 0.060(13) 0.043(13) 0.026(11) 0.010(9) 0.011(9) 0.039(12)
O12 0.033(11) 0.030(11) 0.048(11) -0.004(5) -0.009(10) 0.016(6)
O4 0.023(9) 0.027(10) 0.052(12) -0.005(9) 0.011(8) 0.005(8)
O15 0.043(18) 0.043(18) 0.026(13) 0.000 0.000 0.022(9)
O1 0.012(10) 0.030(9) 0.047(12) 0.002(8) 0.007(8) 0.005(8)
O19 0.018(9) 0.023(9) 0.045(10) -0.001(6) -0.005(7) 0.015(7)
O20 0.020(7) 0.018(7) 0.038(9) -0.001(7) 0.001(7) 0.017(6)
O17 0.031(8) 0.031(8) 0.051(15) -0.003(8) 0.003(8) 0.014(9)
Na1 0.017(6) 0.021(8) 0.071(13) 0.019(8) 0.009(4) 0.011(4)
O24 0.023(10) 0.031(12) 0.052(13) -0.003(5) -0.005(9) 0.011(5)
C1 0.038(14) 0.016(13) 0.040(15) -0.004(5) -0.007(11) 0.019(7)
C2 0.026(18) 0.05(2) 0.05(2) -0.001(9) -0.002(17) 0.013(9)
O25 0.064(19) 0.023(15) 0.08(3) 0.019(14) 0.010(7) 0.012(8)
O27 0.033(10) 0.019(10) 0.063(12) -0.007(4) -0.014(7) 0.016(5)
O3 0.054(17) 0.11(3) 0.051(15) 0.002(15) 0.004(13) 0.049(18)
O26 0.10(3) 0.14(4) 0.07(2) 0.02(2) -0.01(2) 0.09(3)
O23 0.09(3) 0.09(3) 0.19(5) 0.08(3) 0.02(3) 0.03(2)
O29 0.11(4) 0.08(2) 0.07(2) -0.02(2) 0.01(2) 0.07(3)
O30 0.020(10) 0.063(16) 0.09(3) -0.05(2) -0.013(18) 0.016(11)
O14 0.025(9) 0.030(11) 0.068(15) 0.002(5) 0.004(10) 0.013(5)
O31 0.032(16) 0.050(18) 0.071(18) -0.033(15) -0.019(15) 0.019(16)
O2 0.018(10) 0.046(12) 0.039(10) -0.006(9) -0.010(8) 0.017(9)
O33 0.034(13) 0.034(13) 0.06(2) 0.005(6) -0.005(6) 0.021(14)
O16 0.057(19) 0.12(3) 0.09(2) -0.05(2) -0.017(18) 0.06(2)
Na2 0.020(10) 0.063(16) 0.09(3) -0.05(2) -0.013(18) 0.016(11)

loop_
_atom_type_symbol
_atom_type_description
_atom_type_scat_dispersion_real
_atom_type_scat_dispersion_imag
_atom_type_scat_source
C C 0.0033 0.0016 'International Tables Vol C Tables 4.2.6.8 and 6.1.1.4'
H H 0.0000 0.0000 'International Tables Vol C Tables 4.2.6.8 and 6.1.1.4'
K K 0.2009 0.2494 'International Tables Vol C Tables 4.2.6.8 and 6.1.1.4'
Na Na 0.0362 0.0249 'International Tables Vol C Tables 4.2.6.8 and 6.1.1.4'
O O 0.0106 0.0060 'International Tables Vol C Tables 4.2.6.8 and 6.1.1.4'
P P 0.1023 0.0942 'International Tables Vol C Tables 4.2.6.8 and 6.1.1.4'
Sb Sb -0.5866 1.5461 'International Tables Vol C Tables 4.2.6.8 and 6.1.1.4'
W W -0.8490 6.8722 'International Tables Vol C Tables 4.2.6.8 and 6.1.1.4'
Y Y -2.7962 3.5667 'International Tables Vol C Tables 4.2.6.8 and 6.1.1.4'

loop_
_geom_angle_atom_site_label_1
_geom_angle_atom_site_label_2
_geom_angle_atom_site_label_3
_geom_angle
_geom_angle_site_symmetry_1
_geom_angle_site_symmetry_3
_geom_angle_publ_flag
O18 W1 O13 86.8(10) . . ?
O18 W1 O7 90.4(10) . . ?
O18 W1 O8 93.8(11) . . ?
O18 W1 O11 160.3(9) . 6_665 ?
O7 W1 O13 85.6(8) . . ?
O7 W1 O11 84.4(10) . 6_665 ?
O8 W1 O13 73.2(9) . . ?
O8 W1 O7 158.1(10) . . ?
O8 W1 O11 84.5(11) . 6_665 ?
O11 W1 O13 73.9(9) 6_665 . ?
O2 W1 O13 166.9(10) . . ?
O2 W1 O18 104.2(10) . . ?
O2 W1 O7 101.2(10) . . ?
O2 W1 O8 98.6(11) . . ?
O2 W1 O11 95.4(9) . 6_665 ?
O22 W2 O20 86.4(7) . 6_665 ?
O22 W2 O17 85.5(12) . . ?
O9 W2 O22 101.9(10) . . ?
O9 W2 O10 98.7(10) . . ?
O9 W2 O1 102.3(10) . . ?
O9 W2 O20 171.3(9) . 6_665 ?
O9 W2 O17 97.3(12) . . ?
O10 W2 O22 158.9(8) . . ?
O10 W2 O1 89.1(10) . . ?
O10 W2 O20 73.2(8) . 6_665 ?
O10 W2 O17 87.6(13) . . ?
O1 W2 O22 90.8(9) . . ?
O1 W2 O20 74.8(8) . 6_665 ?
O1 W2 O17 160.4(11) . . ?
O17 W2 O20 85.8(10) . 6_665 ?
O46 W3 O10 85.9(12) . . ?
O46 W3 O4 159.0(12) . . ?
O21 W3 O46 90.8(11) . . ?
O21 W3 O10 159.0(10) . . ?
O21 W3 O4 91.5(9) . . ?
O5 W3 O46 100.4(12) . . ?
O5 W3 O21 103.6(11) . . ?
O5 W3 O10 97.3(10) . . ?
O5 W3 O4 99.3(12) . . ?
O4 W3 O10 84.6(9) . . ?
O22 W4 O13 86.2(7) . . ?
O22 W4 O13 86.2(7) 6_665 . ?
O22 W4 O22 83.0(13) 6_665 . ?
O11 W4 O13 73.9(8) . . ?
O11 W4 O13 73.9(8) 6_665 . ?
O11 W4 O22 89.1(10) . 6_665 ?
O11 W4 O22 159.1(8) 6_665 6_665 ?
O11 W4 O22 89.1(10) 6_665 . ?
O11 W4 O22 159.1(8) . . ?
O11 W4 O11 91.7(15) . 6_665 ?
O33 W4 O13 169.4(14) . . ?
O33 W4 O22 101.7(10) . 6_665 ?
O33 W4 O22 101.7(10) . . ?
O33 W4 O11 98.9(11) . . ?
O33 W4 O11 98.9(11) . 6_665 ?
O6 W5 K1 98.7(8) . 3_565 ?
O6 W5 O7 102.7(9) . 6_665 ?
O6 W5 O4 97.0(9) . 6_665 ?
O6 W5 O1 94.5(9) . 6_665 ?
O6 W5 O19 105.4(10) . 3_565 ?
O6 W5 O20 165.4(8) . . ?
O7 W5 K1 124.9(7) 6_665 3_565 ?
O7 W5 O4 159.0(9) 6_665 6_665 ?
O7 W5 O1 87.5(9) 6_665 6_665 ?
O7 W5 O20 85.2(8) 6_665 . ?
O4 W5 K1 57.7(7) 6_665 3_565 ?
O4 W5 O1 83.9(10) 6_665 6_665 ?
O4 W5 O20 74.1(8) 6_665 . ?
O1 W5 K1 140.5(7) 6_665 3_565 ?
O1 W5 O20 73.4(7) 6_665 . ?
O19 W5 K1 34.2(7) 3_565 3_565 ?
O19 W5 O7 90.9(10) 3_565 6_665 ?
O19 W5 O4 90.7(9) 3_565 6_665 ?
O19 W5 O1 159.8(9) 3_565 6_665 ?
O19 W5 O20 86.4(7) 3_565 . ?
O20 W5 K1 86.3(5) . 3_565 ?
O15 W6 O27 102.1(13) . . ?
O15 W6 O27 102.1(13) . 2_665 ?
O15 W6 O27 102.1(13) . 3_565 ?
O27 W6 O27 115.7(9) 2_665 . ?
O27 W6 O27 115.7(9) 2_665 3_565 ?
O27 W6 O27 115.7(9) 3_565 . ?
O13 Sb1 O20 91.1(8) . 6_665 ?
O13 Sb1 O20 91.1(8) . . ?
O20 Sb1 O20 91.7(11) . 6_665 ?
O18 Y8 K1 106.7(6) 5_565 . ?
O18 Y8 K1 106.7(6) . . ?
O18 Y8 O18 145.9(12) . 5_565 ?
O18 Y8 O12 76.4(6) 5_565 . ?
O18 Y8 O12 76.4(6) . . ?
O18 Y8 O19 142.4(7) 5_565 5_565 ?
O18 Y8 O19 142.4(7) . . ?
O18 Y8 O19 71.0(7) 5_565 . ?
O18 Y8 O19 71.0(7) . 5_565 ?
O18 Y8 O24 89.6(6) . . ?
O18 Y8 O24 89.6(6) 5_565 . ?
O18 Y8 O27 98.1(6) . . ?
O18 Y8 O27 98.1(6) 5_565 . ?
O18 Y8 O14 76.1(6) . . ?
O18 Y8 O14 76.1(6) 5_565 . ?
O12 Y8 K1 155.6(8) . . ?
O12 Y8 O19 123.0(8) . 5_565 ?
O12 Y8 O19 123.0(8) . . ?
O12 Y8 O24 52.2(12) . . ?
O12 Y8 O27 155.3(13) . . ?
O19 Y8 K1 41.9(5) 5_565 . ?
O19 Y8 K1 41.9(5) . . ?
O19 Y8 O19 71.6(9) 5_565 . ?
O24 Y8 K1 103.4(9) . . ?
O24 Y8 O19 81.8(9) . . ?
O24 Y8 O19 81.8(9) . 5_565 ?
O24 Y8 O27 152.5(13) . . ?
O27 Y8 K1 49.2(9) . . ?
O27 Y8 O19 76.0(9) . . ?
O27 Y8 O19 76.0(9) . 5_565 ?
O14 Y8 K1 133.1(9) . . ?
O14 Y8 O12 71.4(12) . . ?
O14 Y8 O19 138.1(6) . . ?
O14 Y8 O19 138.1(6) . 5_565 ?
O14 Y8 O24 123.6(13) . . ?
O14 Y8 O27 83.9(13) . . ?
O14 P1 O14 119.6(4) 3_565 . ?
O14 P1 O14 119.6(4) 2_665 . ?
O14 P1 O14 119.6(4) 2_665 3_565 ?
O21 K1 O21 113.8(11) 5_565 . ?
O21 K1 O27 90.2(7) . . ?
O21 K1 O27 90.2(7) 5_565 . ?
O21 K1 O47 85.9(18) . . ?
O21 K1 O47 85.9(18) 5_565 . ?
O19 K1 O21 157.9(8) 5_565 5_565 ?
O19 K1 O21 83.3(7) . 5_565 ?
O19 K1 O21 83.3(7) 5_565 . ?
O19 K1 O21 157.9(8) . . ?
O19 K1 O19 77.1(10) . 5_565 ?
O19 K1 O27 75.3(8) . . ?
O19 K1 O27 75.3(8) 5_565 . ?
O19 K1 O47 110(2) 5_565 . ?
O19 K1 O47 110(2) . . ?
O27 K1 O47 173(3) . . ?
W1 O13 W1 95.2(11) 6_665 . ?
W1 O13 W4 93.7(9) . . ?
W1 O13 W4 93.7(9) 6_665 . ?
Sb1 O13 W1 114.4(9) . 6_665 ?
Sb1 O13 W1 114.4(9) . . ?
Sb1 O13 W4 136.8(15) . . ?
W1 O18 Y8 143.4(11) . . ?
W2 O22 W4 153.2(11) . . ?
W3 O46 W3 147.6(17) 6_665 . ?
W3 O21 K1 117.3(9) . . ?
W5 O6 Na1 135.4(12) . . ?
W1 O7 Na2 103.0(17) . . ?
W5 O7 W1 147.0(13) 6_665 . ?
W5 O7 Na2 109.9(17) 6_665 . ?
W1 O8 W1 117.7(14) 6_665 . ?
W2 O9 Na2 124.7(14) . 14_654 ?
W2 O10 W3 120.9(11) . . ?
W1 O11 Na2 98.9(15) 6_665 6_665 ?
W4 O11 W1 118.5(10) . 6_665 ?
W4 O11 Na2 114.9(14) . 6_665 ?
C1 O12 Y8 93(3) . . ?
W3 O4 K1 90.6(8) . . ?
W5 O4 W3 117.6(11) 6_665 . ?
W5 O4 K1 89.0(8) 6_665 . ?
W2 O1 W5 118.1(10) . 6_665 ?
W5 O19 Y8 141.9(11) 2_665 . ?
W5 O19 K1 119.7(11) 2_665 . ?
K1 O19 Y8 92.7(7) . . ?
W5 O20 W2 93.7(7) . 6_665 ?
Sb1 O20 W2 137.0(10) . 6_665 ?
Sb1 O20 W5 114.9(9) . . ?
W2 O17 W2 152(2) . 6_665 ?
O6 Na1 O6 92.7(13) . 4 ?
O6 Na1 O24 90.4(9) . 3_565 ?
O6 Na1 O24 90.4(9) 4 3_565 ?
O6 Na1 O25 81.4(10) 4 . ?
O6 Na1 O25 81.4(10) . . ?
O24 Na1 O25 168.0(15) 3_565 . ?
Na1 O24 Y8 135.1(17) 2_665 . ?
C1 O24 Y8 93(3) . . ?
C1 O24 Na1 132(3) . 2_665 ?
O12 C1 C2 124(4) . . ?
O24 C1 O12 122(4) . . ?
O24 C1 C2 114(4) . . ?
W6 O27 Y8 146(2) . . ?
W6 O27 K1 128.5(19) . . ?
Y8 O27 K1 85.8(11) . . ?
P1 O14 Y8 139(2) . . ?
O7 Na2 O11 53.2(10) . 6_665 ?
O9 Na2 O7 78.7(15) 9_565 . ?
O9 Na2 O11 113.2(17) 9_565 6_665 ?
O9 Na2 O29 148(3) 9_565 . ?
O3 Na2 O7 161(2) . . ?
O3 Na2 O9 120(2) . 9_565 ?
O3 Na2 O11 112(3) . 6_665 ?
O3 Na2 O29 50.9(15) . . ?
O29 Na2 O7 115(2) . . ?
O29 Na2 O11 97.1(19) . 6_665 ?
O31 Na2 O7 107(3) . . ?
O31 Na2 O9 105(3) . 9_565 ?
O31 Na2 O11 129(2) . 6_665 ?
O31 Na2 O3 72.7(18) . . ?
O31 Na2 O29 44.6(17) . . ?

loop_
_geom_bond_atom_site_label_1
_geom_bond_atom_site_label_2
_geom_bond_distance
_geom_bond_site_symmetry_2
_geom_bond_publ_flag
W1 O13 2.25(2) . ?
W1 O18 1.787(19) . ?
W1 O7 1.94(2) . ?
W1 O8 1.940(15) . ?
W1 O11 2.03(2) 6_665 ?
W1 O2 1.65(2) . ?
W2 O22 1.88(2) . ?
W2 O9 1.72(2) . ?
W2 O10 1.86(2) . ?
W2 O1 1.86(2) . ?
W2 O20 2.329(17) 6_665 ?
W2 O17 1.913(9) . ?
W3 O46 1.928(8) . ?
W3 O21 1.79(2) . ?
W3 O5 1.66(2) . ?
W3 O10 2.01(2) . ?
W3 O4 1.98(2) . ?
W4 O13 2.36(3) . ?
W4 O22 1.95(2) 6_665 ?
W4 O22 1.95(2) . ?
W4 O11 1.88(2) . ?
W4 O11 1.88(2) 6_665 ?
W4 O33 1.70(3) . ?
W5 K1 3.514(7) 3_565 ?
W5 O6 1.72(2) . ?
W5 O7 1.88(2) 6_665 ?
W5 O4 1.93(3) 6_665 ?
W5 O1 2.04(2) 6_665 ?
W5 O19 1.78(2) 3_565 ?
W5 O20 2.26(2) . ?
W6 O15 1.61(5) . ?
W6 O27 1.67(3) 2_665 ?
W6 O27 1.67(3) 3_565 ?
W6 O27 1.67(3) . ?
Sb1 O13 1.97(3) . ?
Sb1 O20 1.989(19) . ?
Sb1 O20 1.989(19) 6_665 ?
Y8 K1 3.399(10) . ?
Y8 O18 2.303(19) . ?
Y8 O18 2.303(19) 5_565 ?
Y8 O12 2.40(3) . ?
Y8 O19 2.42(2) . ?
Y8 O19 2.42(2) 5_565 ?
Y8 O24 2.41(3) . ?
Y8 O27 2.41(4) . ?
Y8 O14 2.36(3) . ?
P1 O14 1.42(3) 3_565 ?
P1 O14 1.42(3) 2_665 ?
P1 O14 1.42(3) . ?
K1 O21 2.40(2) . ?
K1 O21 2.40(2) 5_565 ?
K1 O19 2.27(2) . ?
K1 O19 2.27(2) 5_565 ?
K1 O27 2.58(4) . ?
K1 O47 2.87(15) . ?
O6 Na1 2.37(2) . ?
O7 Na2 2.95(6) . ?
O9 Na2 2.83(6) 14_654 ?
O11 Na2 3.01(6) 6_665 ?
O12 C1 1.22(6) . ?
Na1 O24 2.39(4) 3_565 ?
Na1 O25 2.59(5) . ?
O24 C1 1.20(6) . ?
C1 C2 1.55(7) . ?
O3 Na2 2.40(6) . ?
O29 Na2 2.86(6) . ?
O31 Na2 2.16(7) . ?

loop_
_geom_torsion_atom_site_label_1
_geom_torsion_atom_site_label_2
_geom_torsion_atom_site_label_3
_geom_torsion_atom_site_label_4
_geom_torsion
_geom_torsion_site_symmetry_1
_geom_torsion_site_symmetry_2
_geom_torsion_site_symmetry_3
_geom_torsion_site_symmetry_4
_geom_torsion_publ_flag
Y8 O12 C1 O24 0.00(2) . . . . ?
Y8 O12 C1 C2 180.000(10) . . . . ?
Y8 O24 C1 O12 0.00(2) . . . . ?
Y8 O24 C1 C2 180.000(16) . . . . ?
K1 W5 O6 Na1 -70.4(17) 3_565 . . . ?
O13 W1 O18 Y8 -133(2) . . . . ?
O13 W4 O11 W1 -0.7(11) . . . 6_665 ?
O13 W4 O11 Na2 115.8(19) . . . 6_665 ?
O22 W2 O9 Na2 -116(2) . . . 14_654 ?
O22 W2 O10 W3 16(4) . . . . ?
O22 W2 O1 W5 -83.8(12) . . . 6_665 ?
O22 W4 O11 W1 -87.0(13) 6_665 . . 6_665 ?
O22 W4 O11 W1 -20(3) . . . 6_665 ?
O22 W4 O11 Na2 97(3) . . . 6_665 ?
O22 W4 O11 Na2 29.5(18) 6_665 . . 6_665 ?
O46 W3 O21 K1 170.5(13) . . . . ?
O5 W3 O21 K1 -88.5(13) . . . . ?
O7 W1 O18 Y8 -48(2) . . . . ?
O7 W5 O6 Na1 58.5(19) 6_665 . . . ?
O8 W1 O18 Y8 154(2) . . . . ?
O9 W2 O22 W4 -126(2) . . . . ?
O9 W2 O10 W3 -176.6(13) . . . . ?
O9 W2 O1 W5 173.8(12) . . . 6_665 ?
O10 W2 O22 W4 42(4) . . . . ?
O10 W2 O9 Na2 69(2) . . . 14_654 ?
O10 W2 O1 W5 75.1(13) . . . 6_665 ?
O10 W3 O21 K1 90(3) . . . . ?
O11 W1 O18 Y8 -122(3) 6_665 . . . ?
O11 W4 O11 W1 72.1(16) 6_665 . . 6_665 ?
O11 W4 O11 Na2 -171.5(15) 6_665 . . 6_665 ?
O4 W3 O21 K1 11.4(12) . . . . ?
O4 W5 O6 Na1 -128.7(17) 6_665 . . . ?
O15 W6 O27 Y8 180.000(11) . . . . ?
O15 W6 O27 K1 0.000(4) . . . . ?
O1 W2 O22 W4 131(2) . . . . ?
O1 W2 O9 Na2 -22(2) . . . 14_654 ?
O1 W2 O10 W3 -74.3(14) . . . . ?
O1 W5 O6 Na1 146.9(17) 6_665 . . . ?
O19 W5 O6 Na1 -36.1(19) 3_565 . . . ?
O20 W2 O22 W4 56(2) 6_665 . . . ?
O20 W2 O10 W3 0.1(11) 6_665 . . . ?
O20 W2 O1 W5 2.2(10) 6_665 . . 6_665 ?
O20 W5 O6 Na1 -180(2) . . . . ?
O17 W2 O22 W4 -30(2) . . . . ?
O17 W2 O9 Na2 157(2) . . . 14_654 ?
O17 W2 O10 W3 86.4(15) . . . . ?
O17 W2 O1 W5 -5(4) . . . 6_665 ?
Na1 O24 C1 O12 180.002(15) 2_665 . . . ?
Na1 O24 C1 C2 0.002(13) 2_665 . . . ?
O27 W6 O27 Y8 -70(2) 3_565 . . . ?
O27 W6 O27 Y8 70(2) 2_665 . . . ?
O27 W6 O27 K1 110(2) 3_565 . . . ?
O27 W6 O27 K1 -110(2) 2_665 . . . ?
O14 P1 O14 Y8 -96(3) 2_665 . . . ?
O14 P1 O14 Y8 96(3) 3_565 . . . ?
O2 W1 O18 Y8 54(2) . . . . ?
O33 W4 O11 W1 171.3(14) . . . 6_665 ?
O33 W4 O11 Na2 -72(2) . . . 6_665 ?
